data_4305374
loop_
_publ_author_name
'Tsai-Te Lu'
'Chih-Chin Tsou'
'Hsiao-Wen Huang'
'I-Jui Hsu'
'Jin-Ming Chen'
'Ting-Shen Kuo'
'Yu Wang'
'Wen-Feng Liaw'

_publ_section_title
;
Anionic Roussin's Red Esters (RREs) syn-/anti-[Fe(\m-SEt)(NO)2]2-: the
Critical Role of Thiolate Ligands in Regulating the Transformation of RREs
into Dinitrosyl Iron Complexes and the Anionic RREs
;
_journal_name_full 'Inorganic Chemistry'
_journal_page_first 6040
_journal_page_last 6050
_journal_paper_doi 10.1021/ic800360m
_journal_volume 47
_journal_year 2008
_chemical_formula_moiety 'C24 H50 Fe2 N4 Na O12 S2'
_chemical_formula_sum 'C24 H50 Fe2 N4 Na O12 S2'
_chemical_formula_weight 785.49
_chemical_name_systematic
;
 ?
;
_space_group_IT_number 15
_symmetry_cell_setting monoclinic
_symmetry_space_group_name_Hall '-C 2yc'
_symmetry_space_group_name_H-M 'C 1 2/c 1'
_atom_sites_solution_hydrogens geom
_atom_sites_solution_primary direct
_atom_sites_solution_secondary difmap
_audit_creation_method SHELXL-97
_cell_angle_alpha 90.00
_cell_angle_beta 103.016(2)
_cell_angle_gamma 90.00
_cell_formula_units_Z 4
_cell_length_a 20.7703(6)
_cell_length_b 12.5442(4)
_cell_length_c 14.3511(4)
_cell_measurement_reflns_used 10097
_cell_measurement_temperature 200(2)
_cell_measurement_theta_max 25.35
_cell_measurement_theta_min 2.037
_cell_volume 3643.06(19)
_computing_cell_refinement 'HKL Scalepack (Otwinowski & Minor 1997)'
_computing_data_collection 'Collect (Nonius BV, 1997-2000)'
_computing_data_reduction 'HKL Denzo and Scalepack'
_computing_molecular_graphics 'Ortep-3 for Windows (Farrugia, 1997)'
_computing_publication_material 'WinGX publication routines (Farrugia, 1999)'
_computing_structure_refinement 'SHELXL-97 (Sheldrick, 1997)'
_computing_structure_solution 'SHELXS-86 (Sheldrick, 1986)'
_diffrn_ambient_temperature 200(2)
_diffrn_detector_area_resol_mean 9
_diffrn_measured_fraction_theta_full 0.999
_diffrn_measured_fraction_theta_max 0.999
_diffrn_measurement_device_type KappaCCD
_diffrn_measurement_method 'CCD rotation images, thick slices'
_diffrn_radiation_monochromator graphite
_diffrn_radiation_source 'fine-focus sealed tube'
_diffrn_radiation_type MoK\a
_diffrn_radiation_wavelength 0.71073
_diffrn_reflns_av_R_equivalents 0.0821
_diffrn_reflns_av_sigmaI/netI 0.0572
_diffrn_reflns_limit_h_max 24
_diffrn_reflns_limit_h_min -22
_diffrn_reflns_limit_k_max 13
_diffrn_reflns_limit_k_min -15
_diffrn_reflns_limit_l_max 17
_diffrn_reflns_limit_l_min -17
_diffrn_reflns_number 11435
_diffrn_reflns_theta_full 25.34
_diffrn_reflns_theta_max 25.34
_diffrn_reflns_theta_min 2.26
_exptl_absorpt_coefficient_mu 0.981
_exptl_absorpt_correction_T_max 0.9281
_exptl_absorpt_correction_T_min 0.7275
_exptl_absorpt_correction_type multi-scan
_exptl_absorpt_process_details
;
 ?
;
_exptl_crystal_colour black
_exptl_crystal_density_diffrn 1.432
_exptl_crystal_density_method 'not measured'
_exptl_crystal_description prism
_exptl_crystal_F_000 1652
_exptl_crystal_size_max 0.31
_exptl_crystal_size_mid 0.26
_exptl_crystal_size_min 0.1
_refine_diff_density_max 0.598
_refine_diff_density_min -1.053
_refine_diff_density_rms 0.219
_refine_ls_extinction_method none
_refine_ls_goodness_of_fit_ref 1.132
_refine_ls_hydrogen_treatment fixed
_refine_ls_matrix_type full
_refine_ls_number_parameters 204
_refine_ls_number_reflns 3330
_refine_ls_number_restraints 0
_refine_ls_restrained_S_all 1.132
_refine_ls_R_factor_all 0.0592
_refine_ls_R_factor_gt 0.0433
_refine_ls_shift/su_max 0.000
_refine_ls_shift/su_mean 0.000
_refine_ls_structure_factor_coef Fsqd
_refine_ls_weighting_details 'calc w=1/[\s^2^(Fo^2^)+(0.0703P)^2^+1.3953P] where P=(Fo^2^+2Fc^2^)/3'
_refine_ls_weighting_scheme calc
_refine_ls_wR_factor_gt 0.1109
_refine_ls_wR_factor_ref 0.1304
_reflns_number_gt 2729
_reflns_number_total 3330
_reflns_threshold_expression >2sigma(I)
_cod_data_source_file ic800360m-file003_4.cif
_cod_data_source_block 7084
_cod_original_sg_symbol_H-M 'C 2/c'
_cod_database_code 4305374

loop_
_symmetry_equiv_pos_as_xyz
'x, y, z'
'-x, y, -z+1/2'
'x+1/2, y+1/2, z'
'-x+1/2, y+1/2, -z+1/2'
'-x, -y, -z'
'x, -y, z-1/2'
'-x+1/2, -y+1/2, -z'
'x+1/2, -y+1/2, z-1/2'

loop_
_atom_site_label
_atom_site_type_symbol
_atom_site_fract_x
_atom_site_fract_y
_atom_site_fract_z
_atom_site_U_iso_or_equiv
_atom_site_adp_type
_atom_site_occupancy
_atom_site_symmetry_multiplicity
_atom_site_calc_flag
_atom_site_refinement_flags
_atom_site_disorder_assembly
_atom_site_disorder_group
Fe1 Fe 0.244696(19) 0.36454(3) 0.48854(3) 0.03093(18) Uani 1 1 d . . .
S1 S 0.18670(4) 0.23315(6) 0.39336(5) 0.0335(2) Uani 1 1 d . . .
Na1 Na 0.5000 0.22859(14) 0.2500 0.0435(4) Uani 1 2 d S . .
O1 O 0.31588(13) 0.49991(19) 0.38875(18) 0.0595(7) Uani 1 1 d . . .
O2 O 0.15745(15) 0.4881(2) 0.57128(19) 0.0689(8) Uani 1 1 d . . .
O3 O 0.43876(10) 0.43871(16) 0.18673(14) 0.0397(5) Uani 1 1 d . . .
O4 O 0.36640(11) 0.25066(14) 0.16476(15) 0.0403(5) Uani 1 1 d . . .
O5 O 0.43543(9) 0.05720(15) 0.19471(14) 0.0367(5) Uani 1 1 d . . .
O6 O 0.46588(12) 0.21206(19) 0.39267(15) 0.0530(6) Uani 1 1 d . . .
N1 N 0.28973(12) 0.43500(19) 0.42815(18) 0.0374(6) Uani 1 1 d . . .
N2 N 0.19178(13) 0.43026(19) 0.53898(17) 0.0386(6) Uani 1 1 d . . .
C1 C 0.22133(16) 0.2173(3) 0.2873(2) 0.0403(7) Uani 1 1 d . . .
H1A H 0.2686 0.2303 0.3047 0.048 Uiso 1 1 calc R . .
H1B H 0.2144 0.1446 0.2642 0.048 Uiso 1 1 calc R . .
C2 C 0.1900(2) 0.2928(4) 0.2089(3) 0.0709(12) Uani 1 1 d . . .
H2A H 0.2091 0.2822 0.1545 0.106 Uiso 1 1 calc R . .
H2B H 0.1975 0.3649 0.2311 0.106 Uiso 1 1 calc R . .
H2C H 0.1433 0.2794 0.1908 0.106 Uiso 1 1 calc R . .
C3 C 0.46305(16) 0.5297(2) 0.2419(2) 0.0414(7) Uani 1 1 d . . .
H3A H 0.4500 0.5275 0.3027 0.050 Uiso 1 1 calc R . .
H3B H 0.4451 0.5940 0.2083 0.050 Uiso 1 1 calc R . .
C4 C 0.36883(15) 0.4378(2) 0.1590(2) 0.0438(8) Uani 1 1 d . . .
H4A H 0.3534 0.5002 0.1205 0.053 Uiso 1 1 calc R . .
H4B H 0.3503 0.4395 0.2152 0.053 Uiso 1 1 calc R . .
C5 C 0.34722(16) 0.3395(2) 0.1029(2) 0.0436(8) Uani 1 1 d . . .
H5A H 0.2997 0.3401 0.0790 0.052 Uiso 1 1 calc R . .
H5B H 0.3679 0.3353 0.0487 0.052 Uiso 1 1 calc R . .
C6 C 0.33925(16) 0.1533(2) 0.1232(2) 0.0425(8) Uani 1 1 d . . .
H6A H 0.3507 0.1428 0.0620 0.051 Uiso 1 1 calc R . .
H6B H 0.2915 0.1550 0.1128 0.051 Uiso 1 1 calc R . .
C7 C 0.36628(15) 0.0646(2) 0.1891(2) 0.0427(7) Uani 1 1 d . . .
H7A H 0.3582 0.0782 0.2521 0.051 Uiso 1 1 calc R . .
H7B H 0.3448 -0.0018 0.1654 0.051 Uiso 1 1 calc R . .
C8 C 0.46379(15) -0.0324(2) 0.2484(2) 0.0434(7) Uani 1 1 d . . .
H8A H 0.4437 -0.0974 0.2186 0.052 Uiso 1 1 calc R . .
H8B H 0.4564 -0.0286 0.3127 0.052 Uiso 1 1 calc R . .
C9 C 0.4964(2) 0.1681(3) 0.4848(2) 0.0570(10) Uani 1 1 d . . .
H9A H 0.5400 0.1405 0.4845 0.068 Uiso 1 1 calc R . .
H9B H 0.4697 0.1108 0.5014 0.068 Uiso 1 1 calc R . .
C10 C 0.5011(3) 0.2582(3) 0.5540(3) 0.0791(14) Uani 1 1 d . . .
H10A H 0.5468 0.2777 0.5794 0.095 Uiso 1 1 calc R . .
H10B H 0.4813 0.2386 0.6067 0.095 Uiso 1 1 calc R . .
C11 C 0.4638(2) 0.3490(3) 0.4979(3) 0.0600(10) Uani 1 1 d . . .
H11A H 0.4350 0.3835 0.5334 0.072 Uiso 1 1 calc R . .
H11B H 0.4938 0.4015 0.4818 0.072 Uiso 1 1 calc R . .
C12 C 0.42511(19) 0.2955(3) 0.4109(2) 0.0554(9) Uani 1 1 d . . .
H12A H 0.3839 0.2679 0.4221 0.066 Uiso 1 1 calc R . .
H12B H 0.4153 0.3448 0.3575 0.066 Uiso 1 1 calc R . .

loop_
_atom_site_aniso_label
_atom_site_aniso_U_11
_atom_site_aniso_U_22
_atom_site_aniso_U_33
_atom_site_aniso_U_23
_atom_site_aniso_U_13
_atom_site_aniso_U_12
Fe1 0.0362(3) 0.0236(3) 0.0322(3) -0.00128(15) 0.00603(19) 0.00039(16)
S1 0.0344(4) 0.0309(4) 0.0331(4) -0.0025(3) 0.0031(3) -0.0011(3)
Na1 0.0533(11) 0.0452(10) 0.0345(9) 0.000 0.0153(8) 0.000
O1 0.0716(17) 0.0483(14) 0.0650(16) 0.0164(12) 0.0292(13) -0.0020(12)
O2 0.101(2) 0.0505(15) 0.0684(16) 0.0034(13) 0.0471(16) 0.0259(14)
O3 0.0419(12) 0.0318(11) 0.0416(11) -0.0042(9) 0.0016(9) 0.0043(9)
O4 0.0474(14) 0.0322(12) 0.0363(12) 0.0012(8) -0.0012(10) -0.0022(9)
O5 0.0359(11) 0.0322(11) 0.0419(11) 0.0017(9) 0.0086(9) -0.0037(9)
O6 0.0716(17) 0.0531(14) 0.0358(12) 0.0022(11) 0.0155(11) 0.0201(13)
N1 0.0407(14) 0.0306(13) 0.0409(13) 0.0021(11) 0.0090(11) 0.0017(11)
N2 0.0526(16) 0.0269(13) 0.0374(13) 0.0014(10) 0.0128(12) 0.0065(12)
C1 0.0481(19) 0.0368(16) 0.0347(16) -0.0052(14) 0.0065(14) 0.0038(15)
C2 0.083(3) 0.093(3) 0.0368(19) 0.015(2) 0.0145(19) 0.035(3)
C3 0.0586(19) 0.0242(15) 0.0380(16) -0.0014(13) 0.0040(14) 0.0042(13)
C4 0.0446(18) 0.0344(17) 0.0478(18) 0.0083(14) 0.0005(14) 0.0093(14)
C5 0.0407(18) 0.0436(18) 0.0406(17) 0.0071(15) -0.0031(14) 0.0025(15)
C6 0.0363(17) 0.0422(18) 0.0452(18) -0.0079(15) 0.0013(14) -0.0059(14)
C7 0.0401(17) 0.0366(17) 0.0499(18) -0.0050(14) 0.0072(14) -0.0108(14)
C8 0.0474(18) 0.0242(15) 0.0585(19) 0.0023(14) 0.0116(15) -0.0040(13)
C9 0.070(2) 0.056(2) 0.046(2) 0.0094(17) 0.0144(18) 0.0244(19)
C10 0.099(4) 0.086(3) 0.043(2) -0.003(2) -0.005(2) 0.034(2)
C11 0.073(3) 0.050(2) 0.056(2) -0.0063(17) 0.011(2) 0.0062(19)
C12 0.068(2) 0.059(2) 0.0407(18) 0.0021(17) 0.0138(17) 0.0204(19)

loop_
_atom_type_symbol
_atom_type_description
_atom_type_scat_dispersion_real
_atom_type_scat_dispersion_imag
_atom_type_scat_source
C C 0.0033 0.0016 'International Tables Vol C Tables 4.2.6.8 and 6.1.1.4'
H H 0.0000 0.0000 'International Tables Vol C Tables 4.2.6.8 and 6.1.1.4'
Fe Fe 0.3463 0.8444 'International Tables Vol C Tables 4.2.6.8 and 6.1.1.4'
N N 0.0061 0.0033 'International Tables Vol C Tables 4.2.6.8 and 6.1.1.4'
O O 0.0106 0.0060 'International Tables Vol C Tables 4.2.6.8 and 6.1.1.4'
S S 0.1246 0.1234 'International Tables Vol C Tables 4.2.6.8 and 6.1.1.4'
Na Na 0.0362 0.0249 'International Tables Vol C Tables 4.2.6.8 and 6.1.1.4'

loop_
_geom_angle_atom_site_label_1
_geom_angle_atom_site_label_2
_geom_angle_atom_site_label_3
_geom_angle
_geom_angle_site_symmetry_1
_geom_angle_site_symmetry_3
_geom_angle_publ_flag
N2 Fe1 N1 117.83(13) . . ?
N2 Fe1 S1 107.72(9) . . ?
N1 Fe1 S1 110.59(9) . . ?
N2 Fe1 S1 107.64(9) . 7_556 ?
N1 Fe1 S1 109.76(9) . 7_556 ?
S1 Fe1 S1 102.12(3) . 7_556 ?
N2 Fe1 Fe1 118.89(8) . 7_556 ?
N1 Fe1 Fe1 123.28(8) . 7_556 ?
S1 Fe1 Fe1 51.14(2) . 7_556 ?
S1 Fe1 Fe1 50.98(2) 7_556 7_556 ?
C1 S1 Fe1 108.62(11) . . ?
C1 S1 Fe1 105.04(10) . 7_556 ?
Fe1 S1 Fe1 77.88(3) . 7_556 ?
O6 Na1 O6 169.75(15) 2_655 . ?
O6 Na1 O5 83.94(8) 2_655 . ?
O6 Na1 O5 87.46(9) . . ?
O6 Na1 O5 87.46(9) 2_655 2_655 ?
O6 Na1 O5 83.94(8) . 2_655 ?
O5 Na1 O5 65.99(10) . 2_655 ?
O6 Na1 O4 85.66(8) 2_655 2_655 ?
O6 Na1 O4 95.36(8) . 2_655 ?
O5 Na1 O4 128.31(8) . 2_655 ?
O5 Na1 O4 63.06(6) 2_655 2_655 ?
O6 Na1 O4 95.36(8) 2_655 . ?
O6 Na1 O4 85.66(8) . . ?
O5 Na1 O4 63.06(6) . . ?
O5 Na1 O4 128.31(8) 2_655 . ?
O4 Na1 O4 168.58(10) 2_655 . ?
O6 Na1 O3 98.84(8) 2_655 2_655 ?
O6 Na1 O3 90.25(8) . 2_655 ?
O5 Na1 O3 173.93(6) . 2_655 ?
O5 Na1 O3 119.35(6) 2_655 2_655 ?
O4 Na1 O3 57.51(6) 2_655 2_655 ?
O4 Na1 O3 111.17(7) . 2_655 ?
O6 Na1 O3 90.25(8) 2_655 . ?
O6 Na1 O3 98.84(8) . . ?
O5 Na1 O3 119.35(6) . . ?
O5 Na1 O3 173.93(6) 2_655 . ?
O4 Na1 O3 111.17(7) 2_655 . ?
O4 Na1 O3 57.51(6) . . ?
O3 Na1 O3 55.48(8) 2_655 . ?
C3 O3 C4 112.1(2) . . ?
C3 O3 Na1 117.98(16) . . ?
C4 O3 Na1 114.79(16) . . ?
C6 O4 C5 112.5(2) . . ?
C6 O4 Na1 111.19(17) . . ?
C5 O4 Na1 117.57(18) . . ?
C8 O5 C7 112.0(2) . . ?
C8 O5 Na1 111.93(17) . . ?
C7 O5 Na1 114.42(16) . . ?
C12 O6 C9 105.8(2) . . ?
C12 O6 Na1 114.42(19) . . ?
C9 O6 Na1 133.2(2) . . ?
O1 N1 Fe1 168.7(2) . . ?
O2 N2 Fe1 171.8(2) . . ?
C2 C1 S1 111.7(2) . . ?
C2 C1 H1A 109.3 . . ?
S1 C1 H1A 109.3 . . ?
C2 C1 H1B 109.3 . . ?
S1 C1 H1B 109.3 . . ?
H1A C1 H1B 108.0 . . ?
C1 C2 H2A 109.5 . . ?
C1 C2 H2B 109.5 . . ?
H2A C2 H2B 109.5 . . ?
C1 C2 H2C 109.5 . . ?
H2A C2 H2C 109.5 . . ?
H2B C2 H2C 109.5 . . ?
O3 C3 C3 108.1(2) . 2_655 ?
O3 C3 H3A 110.1 . . ?
C3 C3 H3A 110.1 2_655 . ?
O3 C3 H3B 110.1 . . ?
C3 C3 H3B 110.1 2_655 . ?
H3A C3 H3B 108.4 . . ?
O3 C4 C5 108.9(2) . . ?
O3 C4 H4A 109.9 . . ?
C5 C4 H4A 109.9 . . ?
O3 C4 H4B 109.9 . . ?
C5 C4 H4B 109.9 . . ?
H4A C4 H4B 108.3 . . ?
O4 C5 C4 107.7(3) . . ?
O4 C5 H5A 110.2 . . ?
C4 C5 H5A 110.2 . . ?
O4 C5 H5B 110.2 . . ?
C4 C5 H5B 110.2 . . ?
H5A C5 H5B 108.5 . . ?
O4 C6 C7 108.6(3) . . ?
O4 C6 H6A 110.0 . . ?
C7 C6 H6A 110.0 . . ?
O4 C6 H6B 110.0 . . ?
C7 C6 H6B 110.0 . . ?
H6A C6 H6B 108.3 . . ?
O5 C7 C6 108.5(2) . . ?
O5 C7 H7A 110.0 . . ?
C6 C7 H7A 110.0 . . ?
O5 C7 H7B 110.0 . . ?
C6 C7 H7B 110.0 . . ?
H7A C7 H7B 108.4 . . ?
O5 C8 C8 108.1(2) . 2_655 ?
O5 C8 H8A 110.1 . . ?
C8 C8 H8A 110.1 2_655 . ?
O5 C8 H8B 110.1 . . ?
C8 C8 H8B 110.1 2_655 . ?
H8A C8 H8B 108.4 . . ?
O6 C9 C10 105.7(3) . . ?
O6 C9 H9A 110.6 . . ?
C10 C9 H9A 110.6 . . ?
O6 C9 H9B 110.6 . . ?
C10 C9 H9B 110.6 . . ?
H9A C9 H9B 108.7 . . ?
C9 C10 C11 105.6(3) . . ?
C9 C10 H10A 110.6 . . ?
C11 C10 H10A 110.6 . . ?
C9 C10 H10B 110.6 . . ?
C11 C10 H10B 110.6 . . ?
H10A C10 H10B 108.8 . . ?
C12 C11 C10 102.9(3) . . ?
C12 C11 H11A 111.2 . . ?
C10 C11 H11A 111.2 . . ?
C12 C11 H11B 111.2 . . ?
C10 C11 H11B 111.2 . . ?
H11A C11 H11B 109.1 . . ?
O6 C12 C11 105.0(3) . . ?
O6 C12 H12A 110.8 . . ?
C11 C12 H12A 110.8 . . ?
O6 C12 H12B 110.8 . . ?
C11 C12 H12B 110.8 . . ?
H12A C12 H12B 108.8 . . ?

loop_
_geom_bond_atom_site_label_1
_geom_bond_atom_site_label_2
_geom_bond_distance
_geom_bond_site_symmetry_2
_geom_bond_publ_flag
Fe1 N2 1.664(2) . ?
Fe1 N1 1.665(3) . ?
Fe1 S1 2.3005(8) . ?
Fe1 S1 2.3058(8) 7_556 ?
Fe1 Fe1 2.8952(8) 7_556 ?
S1 C1 1.835(3) . ?
S1 Fe1 2.3058(8) 7_556 ?
Na1 O6 2.322(2) 2_655 ?
Na1 O6 2.322(2) . ?
Na1 O5 2.563(2) . ?
Na1 O5 2.563(2) 2_655 ?
Na1 O4 2.783(2) 2_655 ?
Na1 O4 2.783(2) . ?
Na1 O3 2.978(3) 2_655 ?
Na1 O3 2.978(3) . ?
O1 N1 1.190(3) . ?
O2 N2 1.183(3) . ?
O3 C3 1.415(4) . ?
O3 C4 1.417(4) . ?
O4 C6 1.420(4) . ?
O4 C5 1.425(4) . ?
O5 C8 1.414(4) . ?
O5 C7 1.424(3) . ?
O6 C12 1.408(4) . ?
O6 C9 1.441(4) . ?
C1 C2 1.502(5) . ?
C1 H1A 0.9700 . ?
C1 H1B 0.9700 . ?
C2 H2A 0.9600 . ?
C2 H2B 0.9600 . ?
C2 H2C 0.9600 . ?
C3 C3 1.500(6) 2_655 ?
C3 H3A 0.9700 . ?
C3 H3B 0.9700 . ?
C4 C5 1.486(4) . ?
C4 H4A 0.9700 . ?
C4 H4B 0.9700 . ?
C5 H5A 0.9700 . ?
C5 H5B 0.9700 . ?
C6 C7 1.485(5) . ?
C6 H6A 0.9700 . ?
C6 H6B 0.9700 . ?
C7 H7A 0.9700 . ?
C7 H7B 0.9700 . ?
C8 C8 1.494(6) 2_655 ?
C8 H8A 0.9700 . ?
C8 H8B 0.9700 . ?
C9 C10 1.493(5) . ?
C9 H9A 0.9700 . ?
C9 H9B 0.9700 . ?
C10 C11 1.505(5) . ?
C10 H10A 0.9700 . ?
C10 H10B 0.9700 . ?
C11 C12 1.484(5) . ?
C11 H11A 0.9700 . ?
C11 H11B 0.9700 . ?
C12 H12A 0.9700 . ?
C12 H12B 0.9700 . ?
